data_4062553
loop_
_publ_author_name
'Scholz, Joachim'
'Kahlert, Steffen'
'G\"orls, Helmar'

_publ_section_title
;
 Synthesis and Structure of the First Homoleptic 1-Aza-1,3-diene Titanium
 Complex: A Tightrope Walk between Ligand Coordination and Ligand Coupling
;
_journal_coden_ASTM ORGND7
_journal_issue 7
_journal_name_full Organometallics
_journal_page_first 1594
_journal_page_last 1603
_journal_paper_doi 10.1021/om0341956
_journal_volume 23
_journal_year 2004
_chemical_formula_sum 'C70 H75 N2 O2.5 Ti'
_chemical_formula_weight 1032.22
_space_group_IT_number 2
_symmetry_cell_setting triclinic
_symmetry_space_group_name_Hall '-P 1'
_symmetry_space_group_name_H-M 'P -1'
_cell_angle_alpha 70.838(2)
_cell_angle_beta 81.537(2)
_cell_angle_gamma 62.963(2)
_cell_formula_units_Z 2
_cell_length_a 13.0733(5)
_cell_length_b 13.3110(4)
_cell_length_c 19.5635(7)
_cell_measurement_temperature 183(2)
_cell_volume 2864.34(17)
_diffrn_ambient_temperature 183(2)
_exptl_crystal_density_diffrn 1.197
_cod_original_formula_sum 'C68 H70 N2 O2 Ti, 0.5(C4 H10 O)'
_cod_database_code 4062553

loop_
_symmetry_equiv_pos_as_xyz
'x, y, z'
'-x, -y, -z'

loop_
_atom_site_label
_atom_site_type_symbol
_atom_site_fract_x
_atom_site_fract_y
_atom_site_fract_z
_atom_site_U_iso_or_equiv
_atom_site_adp_type
_atom_site_occupancy
_atom_site_symmetry_multiplicity
_atom_site_calc_flag
_atom_site_refinement_flags
_atom_site_disorder_assembly
_atom_site_disorder_group
Ti Ti 0.76527(3) 0.63293(3) 0.744759(19) 0.01745(9) Uani 1 1 d . . .
O1 O 0.75809(12) 0.49393(12) 0.76329(8) 0.0226(3) Uani 1 1 d . . .
O2 O 0.90385(12) 0.63161(12) 0.71240(8) 0.0227(3) Uani 1 1 d . . .
N1 N 0.67136(14) 0.72526(14) 0.65891(9) 0.0205(4) Uani 1 1 d . . .
N2 N 0.70891(14) 0.70179(15) 0.82654(9) 0.0211(4) Uani 1 1 d . . .
C1 C 0.73561(18) 0.41484(17) 0.73945(11) 0.0225(4) Uani 1 1 d . . .
C2 C 0.68689(19) 0.48781(18) 0.65884(12) 0.0231(4) Uani 1 1 d . . .
H2 H 0.7485(18) 0.5082(18) 0.6394(11) 0.016(5) Uiso 1 1 d . . .
C3 C 0.5803(2) 0.60232(19) 0.65243(12) 0.0267(5) Uani 1 1 d . . .
H3 H 0.509(2) 0.603(2) 0.6490(14) 0.035(7) Uiso 1 1 d . . .
C4 C 0.57717(19) 0.70581(19) 0.64915(12) 0.0254(5) Uani 1 1 d . . .
H4 H 0.507(2) 0.779(2) 0.6376(13) 0.032(6) Uiso 1 1 d . . .
C5 C 0.85037(19) 0.30869(18) 0.73439(11) 0.0250(5) Uani 1 1 d . . .
C6 C 0.95113(19) 0.3224(2) 0.71659(13) 0.0302(5) Uani 1 1 d . . .
H6A H 0.9502 0.3966 0.7108 0.036 Uiso 1 1 calc R . .
C7 C 1.0538(2) 0.2285(2) 0.70719(14) 0.0395(6) Uani 1 1 d . . .
H7A H 1.1221 0.2390 0.6950 0.047 Uiso 1 1 calc R . .
C8 C 1.0560(2) 0.1197(2) 0.71560(15) 0.0457(7) Uani 1 1 d . . .
H8A H 1.1259 0.0556 0.7095 0.055 Uiso 1 1 calc R . .
C9 C 0.9562(3) 0.1052(2) 0.73295(15) 0.0450(7) Uani 1 1 d . . .
H9A H 0.9576 0.0311 0.7383 0.054 Uiso 1 1 calc R . .
C10 C 0.8534(2) 0.1987(2) 0.74262(13) 0.0346(5) Uani 1 1 d . . .
H10A H 0.7853 0.1878 0.7548 0.042 Uiso 1 1 calc R . .
C11 C 0.65745(19) 0.37347(18) 0.79659(12) 0.0263(5) Uani 1 1 d . . .
C12 C 0.5490(2) 0.3889(2) 0.78321(14) 0.0377(6) Uani 1 1 d . . .
H12A H 0.5174 0.4299 0.7359 0.045 Uiso 1 1 calc R . .
C13 C 0.4857(2) 0.3449(3) 0.83868(16) 0.0470(7) Uani 1 1 d . . .
H13A H 0.4114 0.3568 0.8287 0.056 Uiso 1 1 calc R . .
C14 C 0.5308(2) 0.2843(2) 0.90768(15) 0.0425(6) Uani 1 1 d . . .
H14A H 0.4884 0.2533 0.9450 0.051 Uiso 1 1 calc R . .
C15 C 0.6379(2) 0.2691(2) 0.92193(14) 0.0402(6) Uani 1 1 d . . .
H15A H 0.6691 0.2282 0.9694 0.048 Uiso 1 1 calc R . .
C16 C 0.7003(2) 0.3135(2) 0.86710(13) 0.0335(5) Uani 1 1 d . . .
H16A H 0.7739 0.3027 0.8778 0.040 Uiso 1 1 calc R . .
C17 C 0.6806(2) 0.41689(18) 0.61244(12) 0.0259(5) Uani 1 1 d . . .
C18 C 0.7796(2) 0.3589(2) 0.57604(13) 0.0331(5) Uani 1 1 d . . .
H18A H 0.8490 0.3610 0.5827 0.040 Uiso 1 1 calc R . .
C19 C 0.7787(3) 0.2981(2) 0.53008(14) 0.0420(6) Uani 1 1 d . . .
H19A H 0.8472 0.2592 0.5062 0.050 Uiso 1 1 calc R . .
C20 C 0.6789(3) 0.2945(2) 0.51943(15) 0.0478(7) Uani 1 1 d . . .
H20A H 0.6782 0.2533 0.4881 0.057 Uiso 1 1 calc R . .
C21 C 0.5797(3) 0.3511(3) 0.55463(16) 0.0502(7) Uani 1 1 d . . .
H21A H 0.5107 0.3484 0.5476 0.060 Uiso 1 1 calc R . .
C22 C 0.5805(2) 0.4123(2) 0.60059(14) 0.0385(6) Uani 1 1 d . . .
H22A H 0.5115 0.4513 0.6241 0.046 Uiso 1 1 calc R . .
C23 C 0.67643(18) 0.82715(17) 0.60321(11) 0.0218(4) Uani 1 1 d . . .
C24 C 0.6109(2) 0.94164(18) 0.60998(12) 0.0280(5) Uani 1 1 d . . .
C25 C 0.6106(2) 1.0378(2) 0.55233(13) 0.0384(6) Uani 1 1 d . . .
H25A H 0.5649 1.1157 0.5554 0.046 Uiso 1 1 calc R . .
C26 C 0.6757(2) 1.0213(2) 0.49111(13) 0.0388(6) Uani 1 1 d . . .
H26A H 0.6737 1.0877 0.4522 0.047 Uiso 1 1 calc R . .
C27 C 0.7442(2) 0.9077(2) 0.48642(12) 0.0321(5) Uani 1 1 d . . .
H27A H 0.7905 0.8971 0.4448 0.039 Uiso 1 1 calc R . .
C28 C 0.74586(19) 0.80924(18) 0.54182(11) 0.0247(5) Uani 1 1 d . . .
C29 C 0.82154(19) 0.68591(18) 0.53411(12) 0.0274(5) Uani 1 1 d . . .
H29A H 0.8262 0.6277 0.5827 0.033 Uiso 1 1 calc R . .
C30 C 0.9441(2) 0.6692(2) 0.51143(15) 0.0426(6) Uani 1 1 d . . .
H30A H 0.9899 0.5894 0.5072 0.064 Uiso 1 1 calc R . .
H30B H 0.9786 0.6804 0.5479 0.064 Uiso 1 1 calc R . .
H30C H 0.9422 0.7273 0.4647 0.064 Uiso 1 1 calc R . .
C31 C 0.7673(2) 0.6594(2) 0.48201(14) 0.0397(6) Uani 1 1 d . . .
H31A H 0.6893 0.6706 0.4981 0.060 Uiso 1 1 calc R . .
H31B H 0.8135 0.5776 0.4813 0.060 Uiso 1 1 calc R . .
H31C H 0.7644 0.7131 0.4332 0.060 Uiso 1 1 calc R . .
C32 C 0.5448(2) 0.96388(19) 0.67862(12) 0.0316(5) Uani 1 1 d . . .
H32A H 0.5597 0.8852 0.7145 0.038 Uiso 1 1 calc R . .
C33 C 0.4151(2) 1.0329(2) 0.66650(16) 0.0479(7) Uani 1 1 d . . .
H33A H 0.3881 0.9912 0.6460 0.072 Uiso 1 1 calc R . .
H33B H 0.3974 1.1119 0.6330 0.072 Uiso 1 1 calc R . .
H33C H 0.3767 1.0398 0.7128 0.072 Uiso 1 1 calc R . .
C34 C 0.5903(2) 1.0261(2) 0.71139(15) 0.0447(7) Uani 1 1 d . . .
H34A H 0.6733 0.9799 0.7190 0.067 Uiso 1 1 calc R . .
H34B H 0.5523 1.0330 0.7578 0.067 Uiso 1 1 calc R . .
H34C H 0.5741 1.1050 0.6783 0.067 Uiso 1 1 calc R . .
C35 C 1.00116(17) 0.63029(18) 0.73865(11) 0.0226(4) Uani 1 1 d . . .
C36 C 0.96150(18) 0.65119(18) 0.81543(11) 0.0221(4) Uani 1 1 d . . .
H36 H 0.9013(18) 0.7280(19) 0.8002(12) 0.018(5) Uiso 1 1 d . . .
C37 C 0.90768(19) 0.57497(19) 0.86648(12) 0.0246(4) Uani 1 1 d . . .
H37 H 0.960(2) 0.499(2) 0.9005(13) 0.031(6) Uiso 1 1 d . . .
C38 C 0.79395(19) 0.60778(18) 0.87565(11) 0.0227(4) Uani 1 1 d . . .
H38 H 0.770(2) 0.560(2) 0.9160(13) 0.027(6) Uiso 1 1 d . . .
C39 C 1.10588(19) 0.5137(2) 0.73643(13) 0.0294(5) Uani 1 1 d . . .
C40 C 1.1792(2) 0.5106(3) 0.67594(16) 0.0443(7) Uani 1 1 d . . .
H40A H 1.1629 0.5802 0.6363 0.053 Uiso 1 1 calc R . .
C41 C 1.2753(2) 0.4067(3) 0.6735(2) 0.0591(9) Uani 1 1 d . . .
H41A H 1.3242 0.4059 0.6324 0.071 Uiso 1 1 calc R . .
C42 C 1.2998(2) 0.3045(3) 0.7307(2) 0.0631(10) Uani 1 1 d . . .
H42A H 1.3672 0.2346 0.7299 0.076 Uiso 1 1 calc R . .
C43 C 1.2266(3) 0.3049(2) 0.7883(2) 0.0581(9) Uani 1 1 d . . .
H43A H 1.2421 0.2341 0.8269 0.070 Uiso 1 1 calc R . .
C44 C 1.1296(2) 0.4080(2) 0.79088(16) 0.0403(6) Uani 1 1 d . . .
H44A H 1.0786 0.4059 0.8307 0.048 Uiso 1 1 calc R . .
C45 C 1.02057(19) 0.73838(19) 0.69111(11) 0.0255(5) Uani 1 1 d . . .
C46 C 1.1220(2) 0.7469(2) 0.69616(13) 0.0342(5) Uani 1 1 d . . .
H46A H 1.1808 0.6844 0.7287 0.041 Uiso 1 1 calc R . .
C47 C 1.1378(3) 0.8457(3) 0.65420(14) 0.0440(7) Uani 1 1 d . . .
H47A H 1.2072 0.8499 0.6581 0.053 Uiso 1 1 calc R . .
C48 C 1.0529(3) 0.9381(3) 0.60680(14) 0.0467(7) Uani 1 1 d . . .
H48A H 1.0645 1.0047 0.5775 0.056 Uiso 1 1 calc R . .
C49 C 0.9512(3) 0.9324(2) 0.60250(15) 0.0439(6) Uani 1 1 d . . .
H49A H 0.8920 0.9963 0.5709 0.053 Uiso 1 1 calc R . .
C50 C 0.9351(2) 0.8335(2) 0.64437(13) 0.0328(5) Uani 1 1 d . . .
H50A H 0.8647 0.8308 0.6410 0.039 Uiso 1 1 calc R . .
C51 C 1.04685(19) 0.6589(2) 0.85721(12) 0.0263(5) Uani 1 1 d . . .
C52 C 1.1433(2) 0.5604(2) 0.89295(13) 0.0347(5) Uani 1 1 d . . .
H52A H 1.1612 0.4848 0.8891 0.042 Uiso 1 1 calc R . .
C53 C 1.2136(2) 0.5717(3) 0.93420(14) 0.0460(7) Uani 1 1 d . . .
H53A H 1.2801 0.5044 0.9571 0.055 Uiso 1 1 calc R . .
C54 C 1.1869(3) 0.6808(3) 0.94185(16) 0.0554(8) Uani 1 1 d . . .
H54A H 1.2329 0.6877 0.9718 0.066 Uiso 1 1 calc R . .
C55 C 1.0934(3) 0.7790(3) 0.90605(18) 0.0533(8) Uani 1 1 d . . .
H55A H 1.0757 0.8541 0.9107 0.064 Uiso 1 1 calc R . .
C56 C 1.0247(2) 0.7688(2) 0.86299(15) 0.0383(6) Uani 1 1 d . . .
H56A H 0.9619 0.8377 0.8372 0.046 Uiso 1 1 calc R . .
C57 C 0.60583(18) 0.77880(18) 0.85662(11) 0.0238(4) Uani 1 1 d . . .
C58 C 0.49853(19) 0.7804(2) 0.85062(12) 0.0277(5) Uani 1 1 d . . .
C59 C 0.3991(2) 0.8646(2) 0.87317(14) 0.0358(6) Uani 1 1 d . . .
H59A H 0.3263 0.8685 0.8675 0.043 Uiso 1 1 calc R . .
C60 C 0.4052(2) 0.9426(2) 0.90365(14) 0.0392(6) Uani 1 1 d . . .
H60A H 0.3370 1.0001 0.9177 0.047 Uiso 1 1 calc R . .
C61 C 0.5105(2) 0.9359(2) 0.91335(13) 0.0350(6) Uani 1 1 d . . .
H61A H 0.5142 0.9870 0.9362 0.042 Uiso 1 1 calc R . .
C62 C 0.6126(2) 0.85547(19) 0.89027(12) 0.0277(5) Uani 1 1 d . . .
C63 C 0.7255(2) 0.8516(2) 0.90453(13) 0.0322(5) Uani 1 1 d . . .
H63A H 0.7845 0.8105 0.8720 0.039 Uiso 1 1 calc R . .
C64 C 0.7649(3) 0.7789(3) 0.98295(15) 0.0490(7) Uani 1 1 d . . .
H64A H 0.7673 0.7008 0.9930 0.074 Uiso 1 1 calc R . .
H64B H 0.7108 0.8196 1.0161 0.074 Uiso 1 1 calc R . .
H64C H 0.8416 0.7701 0.9898 0.074 Uiso 1 1 calc R . .
C65 C 0.7215(3) 0.9749(2) 0.88835(16) 0.0451(7) Uani 1 1 d . . .
H65A H 0.6962 1.0210 0.8383 0.068 Uiso 1 1 calc R . .
H65B H 0.7983 0.9663 0.8950 0.068 Uiso 1 1 calc R . .
H65C H 0.6676 1.0157 0.9215 0.068 Uiso 1 1 calc R . .
C66 C 0.48908(19) 0.6848(2) 0.82921(13) 0.0327(5) Uani 1 1 d . . .
H66A H 0.5555 0.6544 0.7971 0.039 Uiso 1 1 calc R . .
C67 C 0.5011(2) 0.5831(2) 0.89840(15) 0.0419(6) Uani 1 1 d . . .
H67A H 0.5722 0.5577 0.9235 0.063 Uiso 1 1 calc R . .
H67B H 0.5035 0.5167 0.8857 0.063 Uiso 1 1 calc R . .
H67C H 0.4354 0.6099 0.9301 0.063 Uiso 1 1 calc R . .
C68 C 0.3786(2) 0.7273(3) 0.78828(15) 0.0437(6) Uani 1 1 d . . .
H68A H 0.3727 0.7924 0.7446 0.066 Uiso 1 1 calc R . .
H68B H 0.3121 0.7546 0.8194 0.066 Uiso 1 1 calc R . .
H68C H 0.3802 0.6620 0.7747 0.066 Uiso 1 1 calc R . .
O3 O 1.0000 1.0000 1.0000 0.0593(8) Uiso 1 2 d S . .
C69B C 0.9167(5) 0.9546(5) 1.0384(3) 0.0495(14) Uiso 0.50 1 d P A 1
H69A H 0.8541 1.0184 1.0556 0.059 Uiso 0.50 1 calc PR A 1
H69B H 0.8826 0.9412 1.0022 0.059 Uiso 0.50 1 calc PR A 1
C69A C 1.0270(5) 0.9155(5) 1.0545(3) 0.0498(14) Uiso 0.50 1 d P A 2
H69C H 1.0499 0.9386 1.0909 0.060 Uiso 0.50 1 calc PR A 2
H69D H 1.0972 0.8516 1.0424 0.060 Uiso 0.50 1 calc PR A 2
C70 C 0.9486(4) 0.8617(4) 1.0916(3) 0.1053(15) Uiso 1 1 d . . .
H70A H 1.0141 0.8533 1.1156 0.158 Uiso 0.50 1 calc PR A 1
H70B H 0.9714 0.7931 1.0745 0.158 Uiso 0.50 1 calc PR A 1
H70C H 0.8851 0.8669 1.1260 0.158 Uiso 0.50 1 calc PR A 1
H70D H 0.9852 0.7974 1.1338 0.158 Uiso 0.50 1 d PR A 2
H70E H 0.9288 0.8331 1.0589 0.158 Uiso 0.50 1 d PR A 2
H70F H 0.8803 0.9206 1.1057 0.158 Uiso 0.50 1 d PR A 2

loop_
_atom_site_aniso_label
_atom_site_aniso_U_11
_atom_site_aniso_U_22
_atom_site_aniso_U_33
_atom_site_aniso_U_23
_atom_site_aniso_U_13
_atom_site_aniso_U_12
Ti 0.01854(18) 0.01726(17) 0.01886(19) -0.00719(14) 0.00023(14) -0.00852(14)
O1 0.0276(8) 0.0209(7) 0.0242(8) -0.0082(6) -0.0012(6) -0.0131(6)
O2 0.0199(7) 0.0268(7) 0.0257(8) -0.0099(6) 0.0001(6) -0.0121(6)
N1 0.0223(9) 0.0175(8) 0.0215(9) -0.0061(7) -0.0017(7) -0.0079(7)
N2 0.0217(9) 0.0239(9) 0.0216(9) -0.0105(7) 0.0025(7) -0.0112(7)
C1 0.0276(11) 0.0202(10) 0.0254(11) -0.0091(8) -0.0008(9) -0.0132(9)
C2 0.0248(11) 0.0224(10) 0.0272(11) -0.0089(9) -0.0002(9) -0.0134(9)
C3 0.0232(11) 0.0294(11) 0.0307(12) -0.0099(9) -0.0029(9) -0.0125(9)
C4 0.0224(11) 0.0245(11) 0.0265(12) -0.0072(9) -0.0035(9) -0.0072(9)
C5 0.0317(12) 0.0236(10) 0.0200(11) -0.0067(8) -0.0014(9) -0.0117(9)
C6 0.0294(12) 0.0315(12) 0.0329(13) -0.0137(10) -0.0005(10) -0.0129(10)
C7 0.0295(13) 0.0478(15) 0.0413(15) -0.0213(12) 0.0018(11) -0.0119(12)
C8 0.0399(15) 0.0372(14) 0.0469(16) -0.0199(12) -0.0002(12) -0.0008(12)
C9 0.0631(19) 0.0235(12) 0.0427(15) -0.0126(11) 0.0037(13) -0.0131(12)
C10 0.0427(14) 0.0266(12) 0.0366(14) -0.0117(10) 0.0042(11) -0.0163(11)
C11 0.0318(12) 0.0248(11) 0.0299(12) -0.0122(9) 0.0045(9) -0.0172(10)
C12 0.0418(14) 0.0517(15) 0.0328(14) -0.0128(11) 0.0037(11) -0.0321(13)
C13 0.0446(16) 0.0660(18) 0.0519(18) -0.0222(15) 0.0086(13) -0.0412(15)
C14 0.0566(17) 0.0442(15) 0.0410(15) -0.0161(12) 0.0193(13) -0.0371(14)
C15 0.0528(16) 0.0390(14) 0.0317(14) -0.0076(11) 0.0067(12) -0.0263(13)
C16 0.0365(13) 0.0347(12) 0.0339(13) -0.0092(10) 0.0018(10) -0.0203(11)
C17 0.0349(12) 0.0226(10) 0.0237(11) -0.0064(8) -0.0014(9) -0.0155(9)
C18 0.0403(14) 0.0331(12) 0.0329(13) -0.0147(10) 0.0016(10) -0.0189(11)
C19 0.0581(17) 0.0376(14) 0.0389(15) -0.0206(12) 0.0086(13) -0.0241(13)
C20 0.073(2) 0.0509(16) 0.0428(16) -0.0260(13) 0.0058(14) -0.0400(16)
C21 0.0590(18) 0.0645(19) 0.0548(18) -0.0305(15) 0.0011(14) -0.0414(16)
C22 0.0423(14) 0.0456(14) 0.0428(15) -0.0218(12) 0.0022(12) -0.0265(12)
C23 0.0259(11) 0.0189(9) 0.0204(10) -0.0038(8) -0.0061(8) -0.0092(8)
C24 0.0337(12) 0.0210(10) 0.0257(12) -0.0075(9) -0.0057(9) -0.0069(9)
C25 0.0595(17) 0.0185(11) 0.0319(13) -0.0067(9) -0.0046(12) -0.0117(11)
C26 0.0648(18) 0.0231(11) 0.0269(13) -0.0011(9) -0.0037(12) -0.0209(12)
C27 0.0445(14) 0.0314(12) 0.0220(11) -0.0075(9) 0.0015(10) -0.0186(11)
C28 0.0284(11) 0.0231(10) 0.0245(11) -0.0090(9) -0.0029(9) -0.0106(9)
C29 0.0317(12) 0.0216(10) 0.0244(11) -0.0074(9) 0.0025(9) -0.0081(9)
C30 0.0356(14) 0.0418(14) 0.0464(16) -0.0178(12) 0.0079(12) -0.0125(12)
C31 0.0484(15) 0.0291(12) 0.0419(15) -0.0179(11) -0.0034(12) -0.0110(11)
C32 0.0393(13) 0.0192(10) 0.0271(12) -0.0081(9) -0.0034(10) -0.0032(10)
C33 0.0419(15) 0.0426(15) 0.0513(17) -0.0235(13) -0.0028(13) -0.0043(12)
C34 0.0547(17) 0.0427(15) 0.0359(15) -0.0192(12) -0.0055(12) -0.0137(13)
C35 0.0195(10) 0.0252(10) 0.0259(11) -0.0096(9) -0.0016(8) -0.0101(9)
C36 0.0217(10) 0.0198(10) 0.0242(11) -0.0058(8) -0.0019(8) -0.0085(9)
C37 0.0265(11) 0.0226(10) 0.0243(11) -0.0047(9) -0.0022(9) -0.0114(9)
C38 0.0301(11) 0.0231(10) 0.0189(11) -0.0064(8) 0.0016(9) -0.0151(9)
C39 0.0224(11) 0.0324(12) 0.0408(14) -0.0217(10) -0.0026(9) -0.0100(10)
C40 0.0327(13) 0.0555(17) 0.0520(17) -0.0330(14) 0.0047(12) -0.0150(13)
C41 0.0319(15) 0.082(2) 0.083(2) -0.065(2) 0.0120(15) -0.0180(16)
C42 0.0305(15) 0.057(2) 0.113(3) -0.062(2) -0.0132(17) 0.0007(14)
C43 0.0474(17) 0.0311(14) 0.092(3) -0.0278(16) -0.0171(17) -0.0025(13)
C44 0.0352(14) 0.0281(12) 0.0574(17) -0.0177(12) -0.0037(12) -0.0091(11)
C45 0.0280(11) 0.0323(11) 0.0224(11) -0.0115(9) 0.0047(9) -0.0174(10)
C46 0.0359(13) 0.0462(14) 0.0281(13) -0.0092(11) 0.0010(10) -0.0256(12)
C47 0.0528(17) 0.0663(18) 0.0359(15) -0.0145(13) 0.0057(12) -0.0472(15)
C48 0.074(2) 0.0533(16) 0.0321(14) -0.0052(12) 0.0018(14) -0.0491(16)
C49 0.0598(18) 0.0384(14) 0.0380(15) -0.0010(11) -0.0110(13) -0.0288(13)
C50 0.0371(13) 0.0334(12) 0.0326(13) -0.0061(10) -0.0030(10) -0.0209(11)
C51 0.0288(11) 0.0352(12) 0.0230(11) -0.0105(9) 0.0036(9) -0.0204(10)
C52 0.0360(13) 0.0410(13) 0.0299(13) -0.0041(10) -0.0040(10) -0.0224(11)
C53 0.0414(15) 0.075(2) 0.0274(14) -0.0067(13) -0.0035(11) -0.0348(15)
C54 0.0487(18) 0.106(3) 0.0463(17) -0.0435(18) 0.0139(14) -0.0530(19)
C55 0.0502(18) 0.077(2) 0.072(2) -0.0554(18) 0.0231(16) -0.0450(17)
C56 0.0367(14) 0.0423(14) 0.0496(16) -0.0232(12) 0.0091(12) -0.0246(12)
C57 0.0263(11) 0.0241(10) 0.0208(11) -0.0092(8) 0.0034(8) -0.0099(9)
C58 0.0268(11) 0.0329(12) 0.0246(11) -0.0112(9) 0.0041(9) -0.0134(10)
C59 0.0261(12) 0.0398(13) 0.0398(14) -0.0174(11) 0.0071(10) -0.0113(11)
C60 0.0338(13) 0.0354(13) 0.0433(15) -0.0207(11) 0.0128(11) -0.0084(11)
C61 0.0423(14) 0.0310(12) 0.0337(13) -0.0193(10) 0.0096(11) -0.0138(11)
C62 0.0338(12) 0.0272(11) 0.0236(11) -0.0104(9) 0.0032(9) -0.0136(10)
C63 0.0387(13) 0.0334(12) 0.0333(13) -0.0186(10) 0.0031(10) -0.0180(11)
C64 0.0592(18) 0.0517(16) 0.0420(16) -0.0134(13) -0.0114(14) -0.0259(15)
C65 0.0520(16) 0.0400(14) 0.0568(18) -0.0222(13) -0.0012(13) -0.0254(13)
C66 0.0238(11) 0.0441(14) 0.0401(14) -0.0230(11) 0.0086(10) -0.0184(10)
C67 0.0397(14) 0.0397(14) 0.0547(17) -0.0201(12) 0.0064(12) -0.0219(12)
C68 0.0286(13) 0.0661(18) 0.0479(16) -0.0281(14) 0.0050(11) -0.0240(13)

loop_
_geom_bond_atom_site_label_1
_geom_bond_atom_site_label_2
_geom_bond_distance
_geom_bond_site_symmetry_2
_geom_bond_publ_flag
Ti O1 1.8086(14) . ?
Ti O2 1.8232(14) . ?
Ti N1 1.9284(17) . ?
Ti N2 1.9861(16) . ?
Ti C38 2.533(2) . ?
O1 C1 1.434(2) . ?
O2 C35 1.431(2) . ?
N1 C4 1.418(3) . ?
N1 C23 1.456(3) . ?
N2 C38 1.409(3) . ?
N2 C57 1.456(3) . ?
C1 C11 1.539(3) . ?
C1 C5 1.542(3) . ?
C1 C2 1.601(3) . ?
C2 C3 1.509(3) . ?
C2 C17 1.542(3) . ?
C3 C4 1.340(3) . ?
C5 C6 1.390(3) . ?
C5 C10 1.402(3) . ?
C6 C7 1.397(3) . ?
C7 C8 1.389(4) . ?
C8 C9 1.383(4) . ?
C9 C10 1.396(3) . ?
C11 C12 1.388(3) . ?
C11 C16 1.397(3) . ?
C12 C13 1.402(4) . ?
C13 C14 1.381(4) . ?
C14 C15 1.378(4) . ?
C15 C16 1.389(3) . ?
C17 C22 1.393(3) . ?
C17 C18 1.400(3) . ?
C18 C19 1.398(3) . ?
C19 C20 1.376(4) . ?
C20 C21 1.383(4) . ?
C21 C22 1.401(3) . ?
C23 C24 1.409(3) . ?
C23 C28 1.412(3) . ?
C24 C25 1.400(3) . ?
C24 C32 1.524(3) . ?
C25 C26 1.382(4) . ?
C26 C27 1.391(3) . ?
C27 C28 1.393(3) . ?
C28 C29 1.529(3) . ?
C29 C30 1.532(3) . ?
C29 C31 1.530(3) . ?
C32 C33 1.528(3) . ?
C32 C34 1.535(3) . ?
C35 C45 1.544(3) . ?
C35 C39 1.543(3) . ?
C35 C36 1.586(3) . ?
C36 C37 1.516(3) . ?
C36 C51 1.533(3) . ?
C37 C38 1.348(3) . ?
C39 C44 1.389(3) . ?
C39 C40 1.408(4) . ?
C40 C41 1.393(4) . ?
C41 C42 1.383(5) . ?
C42 C43 1.367(5) . ?
C43 C44 1.393(4) . ?
C45 C50 1.393(3) . ?
C45 C46 1.402(3) . ?
C46 C47 1.391(3) . ?
C47 C48 1.384(4) . ?
C48 C49 1.380(4) . ?
C49 C50 1.394(3) . ?
C51 C52 1.398(3) . ?
C51 C56 1.397(3) . ?
C52 C53 1.394(3) . ?
C53 C54 1.385(4) . ?
C54 C55 1.375(5) . ?
C55 C56 1.394(4) . ?
C57 C58 1.415(3) . ?
C57 C62 1.422(3) . ?
C58 C59 1.405(3) . ?
C58 C66 1.522(3) . ?
C59 C60 1.391(3) . ?
C60 C61 1.376(4) . ?
C61 C62 1.404(3) . ?
C62 C63 1.518(3) . ?
C63 C64 1.536(4) . ?
C63 C65 1.543(3) . ?
C66 C68 1.533(3) . ?
C66 C67 1.535(4) . ?
O3 C69A 1.220(6) . ?
O3 C69A 1.220(6) 2_777 ?
O3 C69B 1.475(6) . ?
O3 C69B 1.475(6) 2_777 ?
C69B C70 1.265(7) . ?
C69A C70 1.482(7) . ?
